data_7049908
loop_
_publ_author_name
'Kotov, Vitalii Yu'
'Ilyukhin, Andrey B.'
'Buikin, Petr A.'
'Simonenko, Nikolay P.'
'Korlyukov, Alexander A.'
'Smol'yakov, Alexander F.'
'Yorov, Khursand E.'
'Gavrikov, Andrey V.'

_publ_section_title
;
 Unexpected hydrolytic transformation of new type hybrid bromobismuthates
 with methylpyrazinium dications.
;
_journal_issue 22
_journal_name_full 'Dalton transactions (Cambridge, England : 2003)'
_journal_page_first 7602
_journal_page_last 7611
_journal_paper_doi 10.1039/c9dt01019j
_journal_volume 48
_journal_year 2019
_chemical_formula_moiety 'Bi2 Br5.16 I3.84, 3(C5 H7 N2)'
_chemical_formula_sum 'C15 H21 Bi2 Br5.16 I3.84 N6'
_chemical_formula_weight 1602.97
_space_group_IT_number 61
_space_group_name_Hall '-P 2ac 2ab'
_space_group_name_H-M_alt 'P b c a'
_symmetry_cell_setting orthorhombic
_symmetry_Int_Tables_number 61
_symmetry_space_group_name_Hall '-P 2ac 2ab'
_symmetry_space_group_name_H-M 'P b c a'
_atom_sites_solution_hydrogens geom
_audit_conform_dict_location ftp://ftp.iucr.org/pub/cif_core.dic
_audit_conform_dict_name cif_core.dic
_audit_conform_dict_version 2.4.3
_audit_creation_date 2019-04-02T21:09:45-00:00
_audit_creation_method 'WinGX routine CIF_UPDATE'
_audit_update_record
;
2019-04-03 deposited with the CCDC.    2019-04-29 downloaded from the CCDC.
;
_cell_angle_alpha 90
_cell_angle_beta 90
_cell_angle_gamma 90
_cell_formula_units_Z 8
_cell_length_a 15.0541(6)
_cell_length_b 12.8474(5)
_cell_length_c 34.9720(15)
_cell_measurement_reflns_used 9975
_cell_measurement_temperature 150(2)
_cell_measurement_theta_max 25.8
_cell_measurement_theta_min 2.16
_cell_volume 6763.8(5)
_computing_cell_refinement 'Bruker SAINT'
_computing_data_collection 'Bruker APEX2'
_computing_data_reduction 'Bruker SAINT'
_computing_molecular_graphics 'Bruker SHELXTL'
_computing_publication_material 'Bruker SHELXTL'
_computing_structure_refinement 'SHELXL-2018/1 (Sheldrick, 2018)'
_computing_structure_solution 'SHELXS-2016 (Sheldrick, 2015)'
_diffrn_ambient_temperature 150(2)
_diffrn_measured_fraction_theta_full 0.999
_diffrn_measured_fraction_theta_max 0.999
_diffrn_measurement_device_type 'Bruker APEX-II CCD'
_diffrn_measurement_method '\f and \w scans'
_diffrn_radiation_monochromator graphite
_diffrn_radiation_type MoK\a
_diffrn_radiation_wavelength 0.71073
_diffrn_reflns_av_R_equivalents 0.095
_diffrn_reflns_av_unetI/netI 0.0527
_diffrn_reflns_Laue_measured_fraction_full 0.999
_diffrn_reflns_Laue_measured_fraction_max 0.999
_diffrn_reflns_limit_h_max 18
_diffrn_reflns_limit_h_min -18
_diffrn_reflns_limit_k_max 16
_diffrn_reflns_limit_k_min -16
_diffrn_reflns_limit_l_max 43
_diffrn_reflns_limit_l_min -43
_diffrn_reflns_number 75467
_diffrn_reflns_point_group_measured_fraction_full 0.999
_diffrn_reflns_point_group_measured_fraction_max 0.999
_diffrn_reflns_theta_full 25.242
_diffrn_reflns_theta_max 26.424
_diffrn_reflns_theta_min 2.694
_diffrn_standards_number 0
_exptl_absorpt_coefficient_mu 20.011
_exptl_absorpt_correction_T_max 0.0195
_exptl_absorpt_correction_T_min 0.0015
_exptl_absorpt_correction_type multi-scan
_exptl_absorpt_process_details 'SADABS 2014/5'
_exptl_crystal_colour orange
_exptl_crystal_density_diffrn 3.148
_exptl_crystal_description block
_exptl_crystal_F_000 5625
_exptl_crystal_size_max 0.24
_exptl_crystal_size_mid 0.2
_exptl_crystal_size_min 0.1
_refine_diff_density_max 2.511
_refine_diff_density_min -1.371
_refine_diff_density_rms 0.283
_refine_ls_extinction_method none
_refine_ls_goodness_of_fit_ref 1.074
_refine_ls_hydrogen_treatment constr
_refine_ls_matrix_type full
_refine_ls_number_parameters 325
_refine_ls_number_reflns 6939
_refine_ls_number_restraints 90
_refine_ls_restrained_S_all 1.068
_refine_ls_R_factor_all 0.0793
_refine_ls_R_factor_gt 0.0537
_refine_ls_shift/su_max 0
_refine_ls_shift/su_mean 0
_refine_ls_structure_factor_coef Fsqd
_refine_ls_weighting_details 'w=1/[\s^2^(Fo^2^)+(0.1000P)^2^+40.0000P] where P=(Fo^2^+2Fc^2^)/3'
_refine_ls_weighting_scheme calc
_refine_ls_wR_factor_gt 0.151
_refine_ls_wR_factor_ref 0.1739
_reflns_Friedel_coverage 0
_reflns_number_gt 5286
_reflns_number_total 6939
_reflns_threshold_expression 'I > 2\s(I)'
_cod_data_source_file c9dt01019j2.cif
_cod_data_source_block 10
_cod_depositor_comments 'Adding full bibliography for 7049900--7049908.cif.'
_cod_database_code 7049908

loop_
_symmetry_equiv_pos_as_xyz
'x, y, z'
'-x+1/2, -y, z+1/2'
'-x, y+1/2, -z+1/2'
'x+1/2, -y+1/2, -z'
'-x, -y, -z'
'x-1/2, y, -z-1/2'
'x, -y-1/2, z-1/2'
'-x-1/2, y-1/2, z'

loop_
_atom_site_label
_atom_site_type_symbol
_atom_site_fract_x
_atom_site_fract_y
_atom_site_fract_z
_atom_site_U_iso_or_equiv
_atom_site_adp_type
_atom_site_occupancy
_atom_site_site_symmetry_order
_atom_site_calc_flag
_atom_site_refinement_flags_posn
_atom_site_refinement_flags_adp
_atom_site_refinement_flags_occupancy
Bi1 Bi 0.54610(3) 0.35115(4) -0.17035(2) 0.04309(18) Uani 1 1 d . . .
Bi2 Bi 0.42128(4) 0.25174(4) -0.07439(2) 0.04647(18) Uani 1 1 d . . .
Br1 Br 0.5079(2) 0.1348(2) -0.13799(12) 0.0446(7) Uani 0.82 1 d . U P
Br2 Br 0.7175(6) 0.2716(7) -0.1939(2) 0.0302(17) Uani 0.4 1 d . U P
Br3 Br 0.4501(15) 0.2856(17) -0.2364(6) 0.040(2) Uani 0.35 1 d . U P
Br4 Br 0.5981(8) 0.5577(9) -0.1886(2) 0.081(4) Uani 0.45 1 d . U P
Br5 Br 0.3583(14) 0.4094(17) -0.1355(7) 0.145(7) Uani 0.3 1 d . U P
Br6 Br 0.59402(7) 0.39302(9) -0.08105(4) 0.0518(3) Uani 0.45 1 d . . P
Br7 Br 0.5043(5) 0.1156(5) -0.0279(2) 0.0681(14) Uani 0.8 1 d . U P
Br8 Br 0.2786(3) 0.1226(4) -0.08668(14) 0.0629(11) Uani 0.8 1 d . U P
Br9 Br 0.3301(9) 0.3547(10) -0.0159(5) 0.0544(18) Uani 0.79 1 d . U P
I1 I 0.5082(16) 0.1325(18) -0.1394(9) 0.127(7) Uani 0.18 1 d . U P
I2 I 0.7154(4) 0.2750(6) -0.19390(19) 0.0805(19) Uani 0.6 1 d . U P
I3 I 0.4590(6) 0.3038(6) -0.2432(2) 0.0468(10) Uani 0.65 1 d . U P
I4 I 0.5990(3) 0.5581(3) -0.18819(14) 0.0548(16) Uani 0.55 1 d . . P
I5 I 0.35677(12) 0.41193(15) -0.13726(7) 0.0412(4) Uani 0.7 1 d . U P
I6 I 0.59402(7) 0.39302(9) -0.08105(4) 0.0518(3) Uani 0.55 1 d . . P
I7 I 0.5191(17) 0.1361(17) -0.0192(6) 0.075(4) Uani 0.2 1 d . U P
I8 I 0.2872(10) 0.1112(11) -0.0702(4) 0.066(3) Uani 0.2 1 d . U P
I9 I 0.340(3) 0.370(3) -0.0107(13) 0.057(5) Uani 0.21 1 d . U P
N1 N 0.2927(6) -0.0335(5) 0.0895(3) 0.050(3) Uani 1 1 d G . .
C1 C 0.3162(6) 0.0153(7) 0.1235(2) 0.062(4) Uani 1 1 d G . .
H1A H 0.304703 -0.017754 0.14725 0.074 Uiso 1 1 calc R U .
C2 C 0.3567(7) 0.1126(7) 0.1227(3) 0.063(4) Uani 1 1 d G . .
H2A H 0.372762 0.145954 0.14588 0.076 Uiso 1 1 calc R U .
N2 N 0.3736(6) 0.1610(6) 0.0879(3) 0.068(4) Uani 1 1 d G . .
C3 C 0.3500(7) 0.1121(7) 0.0539(3) 0.063(4) Uani 1 1 d G . .
H3A H 0.361557 0.14517 0.030088 0.075 Uiso 1 1 calc R U .
C4 C 0.3096(6) 0.0149(7) 0.0547(2) 0.062(4) Uani 1 1 d G . .
H4A H 0.293498 -0.018538 0.031457 0.074 Uiso 1 1 calc R U .
C5 C 0.2510(13) -0.1337(11) 0.0907(6) 0.069(5) Uani 1 1 d . . .
H5A H 0.238705 -0.157453 0.064644 0.104 Uiso 1 1 calc R U .
H5B H 0.290652 -0.183497 0.103406 0.104 Uiso 1 1 calc R U .
H5C H 0.195204 -0.128837 0.105053 0.104 Uiso 1 1 calc R U .
N3 N 0.5680(6) 0.3039(7) 0.0666(3) 0.064(4) Uani 1 1 d G . .
C6 C 0.6066(7) 0.2066(8) 0.0615(3) 0.073(5) Uani 1 1 d G . .
H6A H 0.627452 0.186281 0.037018 0.088 Uiso 1 1 calc R U .
C7 C 0.6146(8) 0.1389(6) 0.0924(4) 0.078(6) Uani 1 1 d G . .
H7A H 0.640976 0.072389 0.088908 0.094 Uiso 1 1 calc R U .
N4 N 0.5841(8) 0.1686(7) 0.1283(3) 0.075(4) Uani 1 1 d G . .
C8 C 0.5455(7) 0.2659(8) 0.1333(3) 0.066(5) Uani 1 1 d G . .
H8A H 0.524653 0.286201 0.157859 0.08 Uiso 1 1 calc R U .
C9 C 0.5375(7) 0.3336(6) 0.1025(3) 0.060(4) Uani 1 1 d G . .
H9A H 0.511129 0.400095 0.105969 0.072 Uiso 1 1 calc R U .
C10 C 0.5636(14) 0.3767(17) 0.0356(7) 0.093(7) Uani 1 1 d . . .
H10A H 0.534462 0.440744 0.044248 0.14 Uiso 1 1 calc R U .
H10B H 0.623801 0.392928 0.02674 0.14 Uiso 1 1 calc R U .
H10C H 0.529421 0.34631 0.014485 0.14 Uiso 1 1 calc R U .
N5 N 0.7100(5) 0.5290(7) -0.2880(3) 0.056(3) Uani 1 1 d G . .
C11 C 0.7025(5) 0.6141(8) -0.3123(3) 0.068(5) Uani 1 1 d G . .
H11A H 0.650755 0.622558 -0.327537 0.081 Uiso 1 1 calc R U .
C12 C 0.7707(7) 0.6868(7) -0.3143(3) 0.074(5) Uani 1 1 d G . .
H12A H 0.765532 0.745032 -0.330947 0.089 Uiso 1 1 calc R U .
N6 N 0.8464(6) 0.6745(7) -0.2920(3) 0.065(4) Uani 1 1 d G . .
C13 C 0.8540(6) 0.5893(8) -0.2677(3) 0.069(5) Uani 1 1 d G . .
H13A H 0.905706 0.58085 -0.25251 0.082 Uiso 1 1 calc R U .
C14 C 0.7858(7) 0.5166(7) -0.2657(3) 0.061(4) Uani 1 1 d G . .
H14A H 0.790929 0.458374 -0.2491 0.074 Uiso 1 1 calc R U .
C15 C 0.6376(13) 0.4522(16) -0.2868(6) 0.076(5) Uani 1 1 d . . .
H15A H 0.652501 0.397205 -0.268453 0.114 Uiso 1 1 calc R U .
H15B H 0.582545 0.486643 -0.27883 0.114 Uiso 1 1 calc R U .
H15C H 0.629592 0.421719 -0.312222 0.114 Uiso 1 1 calc R U .

loop_
_atom_site_aniso_label
_atom_site_aniso_U_11
_atom_site_aniso_U_22
_atom_site_aniso_U_33
_atom_site_aniso_U_23
_atom_site_aniso_U_13
_atom_site_aniso_U_12
Bi1 0.0387(3) 0.0452(3) 0.0454(3) -0.0037(2) 0.0002(2) -0.0003(2)
Bi2 0.0414(3) 0.0384(3) 0.0596(4) 0.0029(2) 0.0072(2) 0.00085(19)
Br1 0.0344(12) 0.0349(11) 0.0645(19) -0.0051(12) -0.0014(12) 0.0033(10)
Br2 0.027(4) 0.046(4) 0.018(3) -0.004(3) 0.000(3) 0.000(3)
Br3 0.040(4) 0.053(6) 0.029(5) 0.009(3) 0.011(3) -0.006(3)
Br4 0.114(8) 0.102(8) 0.027(4) -0.004(4) 0.008(4) -0.009(6)
Br5 0.156(13) 0.151(13) 0.127(14) -0.007(11) 0.007(11) -0.009(11)
Br6 0.0446(6) 0.0523(6) 0.0585(8) 0.0023(5) -0.0007(5) -0.0076(5)
Br7 0.076(3) 0.065(3) 0.063(3) 0.016(2) 0.006(2) 0.023(2)
Br8 0.0436(14) 0.0461(14) 0.099(3) -0.004(2) 0.007(2) -0.0032(10)
Br9 0.059(3) 0.057(5) 0.047(3) -0.006(3) 0.006(2) 0.006(3)
I1 0.113(12) 0.127(12) 0.140(16) -0.002(11) 0.004(12) -0.016(10)
I2 0.061(4) 0.091(4) 0.090(4) -0.001(3) -0.001(3) 0.005(3)
I3 0.0428(18) 0.060(3) 0.037(3) -0.0014(17) 0.0049(17) -0.0055(15)
I4 0.0488(19) 0.0370(17) 0.079(4) 0.0037(17) 0.0014(18) 0.0027(14)
I5 0.0360(7) 0.0430(8) 0.0446(11) 0.0003(8) -0.0019(7) 0.0034(7)
I6 0.0446(6) 0.0523(6) 0.0585(8) 0.0023(5) -0.0007(5) -0.0076(5)
I7 0.094(9) 0.066(7) 0.064(8) -0.007(4) -0.012(5) 0.014(5)
I8 0.049(4) 0.048(4) 0.101(9) -0.009(5) 0.003(6) -0.008(3)
I9 0.073(9) 0.043(5) 0.056(12) -0.012(5) 0.011(7) -0.008(4)
N1 0.045(6) 0.041(6) 0.065(9) 0.005(6) 0.004(6) 0.008(5)
C1 0.051(8) 0.069(10) 0.065(12) 0.003(8) 0.002(8) 0.005(7)
C2 0.053(9) 0.059(9) 0.077(13) 0.008(8) 0.001(8) 0.005(7)
N2 0.051(7) 0.057(8) 0.097(13) -0.005(8) 0.009(8) -0.006(6)
C3 0.061(9) 0.064(9) 0.064(12) -0.006(8) 0.018(8) 0.000(8)
C4 0.042(7) 0.054(8) 0.090(14) -0.005(8) 0.011(8) 0.000(6)
C5 0.083(12) 0.041(8) 0.085(14) 0.011(8) 0.007(10) -0.005(8)
N3 0.044(6) 0.057(7) 0.092(12) 0.002(7) -0.018(7) -0.003(6)
C6 0.049(9) 0.079(12) 0.093(15) -0.015(11) -0.007(9) 0.016(8)
C7 0.075(12) 0.060(10) 0.100(17) -0.017(10) -0.023(11) 0.025(9)
N4 0.076(10) 0.069(9) 0.080(12) -0.007(8) -0.019(9) -0.004(7)
C8 0.061(9) 0.081(11) 0.057(11) -0.017(9) -0.016(8) 0.012(8)
C9 0.055(9) 0.055(8) 0.069(12) -0.018(8) -0.017(8) 0.009(7)
C10 0.081(13) 0.097(15) 0.103(19) 0.056(14) -0.010(12) 0.000(11)
N5 0.055(7) 0.079(9) 0.035(7) 0.008(6) 0.008(6) 0.003(6)
C11 0.050(9) 0.082(12) 0.071(13) 0.020(9) 0.005(8) 0.009(8)
C12 0.071(11) 0.063(10) 0.089(15) 0.025(10) -0.010(10) 0.005(9)
N6 0.079(9) 0.066(8) 0.049(9) 0.007(7) 0.000(7) -0.003(7)
C13 0.070(10) 0.072(10) 0.064(12) -0.005(9) -0.010(9) -0.002(9)
C14 0.060(9) 0.068(10) 0.056(10) -0.004(8) -0.005(8) -0.001(8)
C15 0.077(12) 0.097(14) 0.055(11) 0.002(10) -0.005(9) -0.026(10)

loop_
_atom_type_symbol
_atom_type_description
_atom_type_scat_dispersion_real
_atom_type_scat_dispersion_imag
_atom_type_scat_source
C C 0.0033 0.0016 'International Tables Vol C Tables 4.2.6.8 and 6.1.1.4'
H H 0 0 'International Tables Vol C Tables 4.2.6.8 and 6.1.1.4'
N N 0.0061 0.0033 'International Tables Vol C Tables 4.2.6.8 and 6.1.1.4'
Br Br -0.2901 2.4595 'International Tables Vol C Tables 4.2.6.8 and 6.1.1.4'
I I -0.4742 1.8119 'International Tables Vol C Tables 4.2.6.8 and 6.1.1.4'
Bi Bi -4.1077 10.2566 'International Tables Vol C Tables 4.2.6.8 and 6.1.1.4'

loop_
_geom_angle_atom_site_label_1
_geom_angle_atom_site_label_2
_geom_angle_atom_site_label_3
_geom_angle
Br4 Bi1 I4 0.4(3)
Br4 Bi1 I2 90.5(3)
I4 Bi1 I2 90.39(17)
Br4 Bi1 Br3 103.5(4)
I4 Bi1 Br3 103.9(3)
I2 Bi1 Br3 96.8(5)
Br4 Bi1 Br2 91.2(3)
I4 Bi1 Br2 91.02(19)
I2 Bi1 Br2 0.6(3)
Br3 Bi1 Br2 96.7(5)
Br4 Bi1 I3 97.0(2)
I4 Bi1 I3 97.40(15)
I2 Bi1 I3 94.5(2)
Br3 Bi1 I3 7.0(3)
Br2 Bi1 I3 94.5(2)
Br4 Bi1 Br1 170.2(2)
I4 Bi1 Br1 169.76(12)
I2 Bi1 Br1 87.90(16)
Br3 Bi1 Br1 86.3(3)
Br2 Bi1 Br1 87.27(18)
I3 Bi1 Br1 92.80(14)
Br4 Bi1 I1 170.9(6)
I4 Bi1 I1 170.5(5)
I2 Bi1 I1 87.4(5)
Br3 Bi1 I1 85.5(6)
Br2 Bi1 I1 86.8(5)
I3 Bi1 I1 91.9(5)
Br1 Bi1 I1 1.0(6)
Br4 Bi1 Br5 96.4(5)
I4 Bi1 Br5 96.5(4)
I2 Bi1 Br5 171.8(4)
Br3 Bi1 Br5 85.9(6)
Br2 Bi1 Br5 171.2(5)
I3 Bi1 Br5 89.1(5)
Br1 Bi1 Br5 84.5(4)
I1 Bi1 Br5 85.1(6)
Br4 Bi1 I5 95.7(2)
I4 Bi1 I5 95.83(9)
I2 Bi1 I5 172.94(15)
Br3 Bi1 I5 85.0(5)
Br2 Bi1 I5 172.34(17)
I3 Bi1 I5 88.06(17)
Br1 Bi1 I5 85.39(7)
I1 Bi1 I5 85.9(5)
Br5 Bi1 I5 1.3(5)
Br4 Bi1 I6 90.00(18)
I4 Bi1 I6 89.65(10)
I2 Bi1 I6 97.81(13)
Br3 Bi1 I6 160.0(3)
Br2 Bi1 I6 97.72(14)
I3 Bi1 I6 165.80(13)
Br1 Bi1 I6 80.59(8)
I1 Bi1 I6 81.6(5)
Br5 Bi1 I6 77.9(4)
I5 Bi1 I6 78.94(5)
Br7 Bi2 I8 83.2(3)
Br7 Bi2 Br8 93.73(18)
I8 Bi2 Br8 12.8(2)
Br7 Bi2 Br9 95.3(4)
I8 Bi2 Br9 84.9(4)
Br8 Bi2 Br9 91.0(3)
Br7 Bi2 I7 9.0(4)
I8 Bi2 I7 90.1(5)
Br8 Bi2 I7 101.2(4)
Br9 Bi2 I7 90.3(6)
Br7 Bi2 I9 94.0(8)
I8 Bi2 I9 89.5(8)
Br8 Bi2 I9 95.9(7)
Br9 Bi2 I9 5.0(9)
I7 Bi2 I9 88.4(9)
Br7 Bi2 Br1 85.45(16)
I8 Bi2 Br1 91.7(3)
Br8 Bi2 Br1 85.45(13)
Br9 Bi2 Br1 176.4(3)
I7 Bi2 Br1 90.9(5)
I9 Bi2 Br1 178.6(7)
Br7 Bi2 I1 85.7(5)
I8 Bi2 I1 91.4(6)
Br8 Bi2 I1 85.1(5)
Br9 Bi2 I1 176.0(5)
I7 Bi2 I1 91.2(7)
I9 Bi2 I1 178.9(8)
Br1 Bi2 I1 0.4(5)
Br7 Bi2 Br5 169.7(4)
I8 Bi2 Br5 104.2(5)
Br8 Bi2 Br5 92.7(4)
Br9 Bi2 Br5 92.6(5)
I7 Bi2 Br5 165.7(6)
I9 Bi2 Br5 93.3(9)
Br1 Bi2 Br5 87.0(4)
I1 Bi2 Br5 86.8(7)
Br7 Bi2 I5 169.59(18)
I8 Bi2 I5 104.0(2)
Br8 Bi2 I5 92.54(10)
Br9 Bi2 I5 92.9(3)
I7 Bi2 I5 165.8(5)
I9 Bi2 I5 93.6(8)
Br1 Bi2 I5 86.77(8)
I1 Bi2 I5 86.6(5)
Br5 Bi2 I5 0.3(5)
Br7 Bi2 I6 92.02(16)
I8 Bi2 I6 173.0(3)
Br8 Bi2 I6 166.51(11)
Br9 Bi2 I6 100.7(3)
I7 Bi2 I6 85.7(5)
I9 Bi2 I6 95.8(7)
Br1 Bi2 I6 82.86(7)
I1 Bi2 I6 83.2(4)
Br5 Bi2 I6 80.0(4)
I5 Bi2 I6 80.14(4)
Bi2 Br1 Bi1 84.27(7)
Bi2 Br5 Bi1 80.6(5)
I8 Br8 Bi2 80.3(18)
Bi2 I1 Bi1 83.3(6)
Bi2 I5 Bi1 79.50(4)
Bi2 I6 Bi1 78.14(3)
Br8 I8 Bi2 86.9(18)
C1 N1 C4 120
C1 N1 C5 119.4(11)
C4 N1 C5 120.6(11)
N1 C1 C2 120
N1 C1 H1A 120
C2 C1 H1A 120
C1 C2 N2 120
C1 C2 H2A 120
N2 C2 H2A 120
C3 N2 C2 120
N2 C3 C4 120
N2 C3 H3A 120
C4 C3 H3A 120
C3 C4 N1 120
C3 C4 H4A 120
N1 C4 H4A 120
N1 C5 H5A 109.5
N1 C5 H5B 109.5
H5A C5 H5B 109.5
N1 C5 H5C 109.5
H5A C5 H5C 109.5
H5B C5 H5C 109.5
C6 N3 C9 120
C6 N3 C10 120.6(13)
C9 N3 C10 119.3(13)
N3 C6 C7 120
N3 C6 H6A 120
C7 C6 H6A 120
N4 C7 C6 120
N4 C7 H7A 120
C6 C7 H7A 120
C7 N4 C8 120
N4 C8 C9 120
N4 C8 H8A 120
C9 C8 H8A 120
C8 C9 N3 120
C8 C9 H9A 120
N3 C9 H9A 120
N3 C10 H10A 109.5
N3 C10 H10B 109.5
H10A C10 H10B 109.5
N3 C10 H10C 109.5
H10A C10 H10C 109.5
H10B C10 H10C 109.5
C11 N5 C14 120
C11 N5 C15 119.0(10)
C14 N5 C15 121.0(10)
N5 C11 C12 120
N5 C11 H11A 120
C12 C11 H11A 120
N6 C12 C11 120
N6 C12 H12A 120
C11 C12 H12A 120
C12 N6 C13 120
C14 C13 N6 120
C14 C13 H13A 120
N6 C13 H13A 120
C13 C14 N5 120
C13 C14 H14A 120
N5 C14 H14A 120
N5 C15 H15A 109.5
N5 C15 H15B 109.5
H15A C15 H15B 109.5
N5 C15 H15C 109.5
H15A C15 H15C 109.5
H15B C15 H15C 109.5

loop_
_geom_bond_atom_site_label_1
_geom_bond_atom_site_label_2
_geom_bond_distance
Bi1 Br4 2.839(12)
Bi1 I4 2.845(4)
Bi1 I2 2.852(7)
Bi1 Br3 2.85(3)
Bi1 Br2 2.895(9)
Bi1 I3 2.929(9)
Bi1 Br1 3.056(3)
Bi1 I1 3.06(2)
Bi1 Br5 3.17(2)
Bi1 I5 3.174(2)
Bi1 I6 3.2500(14)
Bi2 Br7 2.696(7)
Bi2 I8 2.712(14)
Bi2 Br8 2.748(5)
Bi2 Br9 2.796(15)
Bi2 I7 2.84(2)
Bi2 I9 2.96(4)
Bi2 Br1 2.984(4)
Bi2 I1 3.04(3)
Bi2 Br5 3.09(2)
Bi2 I5 3.164(2)
Bi2 I6 3.1798(12)
Br8 I8 0.607(12)
N1 C1 1.39
N1 C4 1.39
N1 C5 1.433(16)
C1 C2 1.39
C1 H1A 0.95
C2 N2 1.39
C2 H2A 0.95
N2 C3 1.39
C3 C4 1.39
C3 H3A 0.95
C4 H4A 0.95
C5 H5A 0.98
C5 H5B 0.98
C5 H5C 0.98
N3 C6 1.39
N3 C9 1.39
N3 C10 1.44(2)
C6 C7 1.39
C6 H6A 0.95
C7 N4 1.39
C7 H7A 0.95
N4 C8 1.39
C8 C9 1.39
C8 H8A 0.95
C9 H9A 0.95
C10 H10A 0.98
C10 H10B 0.98
C10 H10C 0.98
N5 C11 1.39
N5 C14 1.39
N5 C15 1.470(18)
C11 C12 1.39
C11 H11A 0.95
C12 N6 1.39
C12 H12A 0.95
N6 C13 1.39
C13 C14 1.39
C13 H13A 0.95
C14 H14A 0.95
C15 H15A 0.98
C15 H15B 0.98
C15 H15C 0.98
